data_4038175
loop_
_publ_author_name
'Guo, Kai'
'Liu, Xin'
'Zhou, Ting-Ting'
'Liu, Yan-Chun'
'Liu, Yan'
'Shi, Qiu-Mei'
'Li, Xiao-Nian'
'Li, Sheng-Hong'

_publ_section_title
;
 Gentianelloids A and B: Immunosuppressive 10,11-<i>seco</i>-Gentianellane
 Sesterterpenoids from the Traditional Uighur Medicine <i>Gentianella
 turkestanorum</i>.
;
_journal_name_full 'The Journal of organic chemistry'
_journal_paper_doi 10.1021/acs.joc.0c00272
_journal_year 2020
_chemical_absolute_configuration ad
_chemical_formula_sum 'C25 H40 O4'
_chemical_formula_weight 404.57
_space_group_crystal_system monoclinic
_space_group_IT_number 4
_space_group_name_Hall 'P 2yb'
_space_group_name_H-M_alt 'P 1 21 1'
_atom_sites_solution_hydrogens geom
_cell_angle_alpha 90
_cell_angle_beta 92.463(3)
_cell_angle_gamma 90
_cell_formula_units_Z 2
_cell_length_a 6.3727(4)
_cell_length_b 11.1509(7)
_cell_length_c 16.5132(11)
_cell_measurement_reflns_used 9816
_cell_measurement_temperature 100.(2)
_cell_measurement_theta_max 72.4942
_cell_measurement_theta_min 2.6783
_cell_volume 1172.37(13)
_computing_cell_refinement 'SAINT V8.38A (Bruker AXS Inc., 2017)'
_computing_data_collection 'Bruker Instrument Service vV6.2.9'
_computing_data_reduction 'SAINT V8.38A (Bruker AXS Inc., 2017)'
_computing_structure_refinement 'SHELXL-2017/1 (Sheldrick, 2017)'
_computing_structure_solution 'SHELXT 2014/5 (Sheldrick, 2014)'
_diffrn_ambient_temperature 100.(2)
_diffrn_detector_area_resol_mean 7.3910
_diffrn_measured_fraction_theta_full 0.998
_diffrn_measured_fraction_theta_max 0.998
_diffrn_measurement_device_type 'Bruker D8 VENTURE PHOTON II'
_diffrn_radiation_monochromator 'Helixos MX multilayer Optic'
_diffrn_radiation_type 'Cu K\a'
_diffrn_radiation_wavelength 1.54178
_diffrn_reflns_av_R_equivalents 0.0516
_diffrn_reflns_av_unetI/netI 0.0348
_diffrn_reflns_limit_h_max 6
_diffrn_reflns_limit_h_min -7
_diffrn_reflns_limit_k_max 13
_diffrn_reflns_limit_k_min -13
_diffrn_reflns_limit_l_max 20
_diffrn_reflns_limit_l_min -20
_diffrn_reflns_number 23697
_diffrn_reflns_theta_full 72.49
_diffrn_reflns_theta_max 72.49
_diffrn_reflns_theta_min 2.68
_diffrn_source 'Ius Diamond'
_diffrn_source_type Microfocus
_exptl_absorpt_coefficient_mu 0.595
_exptl_absorpt_correction_T_max 0.98
_exptl_absorpt_correction_T_min 0.83
_exptl_absorpt_correction_type multi-scan
_exptl_absorpt_process_details
;
SADABS-2016/2 - Bruker AXS area detector scaling and absorption correction
;
_exptl_crystal_colour 'translucent light colourless'
_exptl_crystal_density_diffrn 1.146
_exptl_crystal_density_method 'not measured'
_exptl_crystal_description needle
_exptl_crystal_F_000 444
_exptl_crystal_size_max 0.750
_exptl_crystal_size_mid 0.070
_exptl_crystal_size_min 0.040
_refine_diff_density_max 0.186
_refine_diff_density_min -0.167
_refine_ls_abs_structure_details
;

Flack x determined using 1933 quotients [(I+)-(I-)]/[(I+)+(I-)]
(Parsons, Flack and Wagner, Acta Cryst. B69 (2013) 249-259).
;
_refine_ls_abs_structure_Flack 0.03(8)
_refine_ls_extinction_method none
_refine_ls_goodness_of_fit_ref 1.059
_refine_ls_hydrogen_treatment mixed
_refine_ls_matrix_type full
_refine_ls_number_parameters 270
_refine_ls_number_reflns 4614
_refine_ls_number_restraints 1
_refine_ls_restrained_S_all 1.059
_refine_ls_R_factor_all 0.0381
_refine_ls_R_factor_gt 0.0352
_refine_ls_shift/su_max 0.000
_refine_ls_shift/su_mean 0.000
_refine_ls_structure_factor_coef Fsqd
_refine_ls_weighting_details 'w=1/[\s^2^(Fo^2^)+(0.0376P)^2^+0.2294P] where P=(Fo^2^+2Fc^2^)/3'
_refine_ls_weighting_scheme calc
_refine_ls_wR_factor_gt 0.0831
_refine_ls_wR_factor_ref 0.0852
_reflns_number_gt 4364
_reflns_number_total 4614
_reflns_threshold_expression 'I > 2\s(I)'
_cod_data_source_file jo0c00272_si_002.cif
_cod_data_source_block gt1x
_cod_depositor_comments
;
The following automatic conversions were performed:

data item '_exptl_absorpt_correction_type' value 'Multi-Scan' was
changed to 'multi-scan' in accordance with the
/home/data/users/saulius/crontab/automatic-downloads/rss-feeds/ACS/lib/dictionaries/cif_core.dic
dictionary named 'cif_core.dic' version 2.4.2 last updated on
2011-04-26.

Automatic conversion script
Id: cif_fix_values 7556 2019-12-06 15:28:31Z antanas 
;
_cod_database_code 4038175

loop_
_space_group_symop_operation_xyz
'x, y, z'
'-x, y+1/2, -z'

loop_
_atom_site_type_symbol
_atom_site_label
_atom_site_fract_x
_atom_site_fract_y
_atom_site_fract_z
_atom_site_U_iso_or_equiv
_atom_site_adp_type
_atom_site_calc_flag
_atom_site_refinement_flags_adp
_atom_site_refinement_flags_occupancy
_atom_site_refinement_flags_posn
_atom_site_occupancy
_atom_site_disorder_assembly
_atom_site_disorder_group
O O1 0.7137(2) 0.16919(14) 1.00158(9) 0.0240(3) Uani d . . . 1 . .
O O2 0.2938(2) 0.61201(15) 0.82844(10) 0.0222(3) Uani d . . . 1 . .
H H2A 0.2782(11) 0.644(3) 0.869(2) 0.033 Uiso calc U . R 1 . .
O O3 0.4576(3) 0.82968(16) 0.81543(11) 0.0346(4) Uani d . . . 1 . .
O O4 0.3382(2) 0.63203(19) 0.33450(11) 0.0359(4) Uani d . . . 1 . .
C C1 0.8629(4) 0.5152(2) 0.34166(15) 0.0310(5) Uani d . . . 1 . .
H H38 1.000396 0.547006 0.325936 0.037 Uiso calc U . R 1 . .
H H1 0.86236 0.427026 0.334916 0.037 Uiso calc U . R 1 . .
C C2 0.8182(3) 0.5504(2) 0.42993(14) 0.0266(5) Uani d . . . 1 . .
H H5 0.892034 0.494595 0.469092 0.032 Uiso calc U . R 1 . .
C C3 0.5788(3) 0.5324(2) 0.43092(13) 0.0240(5) Uani d . . . 1 . .
H H6 0.552299 0.444063 0.428239 0.029 Uiso calc U . R 1 . .
C C4 0.4603(3) 0.5805(2) 0.50213(13) 0.0247(5) Uani d . . . 1 . .
H H35 0.308672 0.563584 0.492822 0.03 Uiso calc U . R 1 . .
H H34 0.478191 0.668595 0.504965 0.03 Uiso calc U . R 1 . .
C C5 0.5357(3) 0.5253(2) 0.58322(13) 0.0241(5) Uani d . . . 1 . .
H H7 0.688034 0.540689 0.591586 0.029 Uiso calc U . R 1 . .
H H8 0.515572 0.437313 0.580323 0.029 Uiso calc U . R 1 . .
C C6 0.4222(3) 0.5735(2) 0.65677(13) 0.0205(4) Uani d . . . 1 . .
H H30 0.429802 0.663001 0.654298 0.025 Uiso calc U . R 1 . .
C C7 0.5425(3) 0.5344(2) 0.73618(12) 0.0186(4) Uani d . . . 1 . .
H H29 0.695078 0.540737 0.724942 0.022 Uiso calc U . R 1 . .
C C8 0.5056(3) 0.40202(19) 0.75846(13) 0.0192(4) Uani d . . . 1 . .
H H17 0.356542 0.390707 0.771277 0.023 Uiso calc U . R 1 . .
H H16 0.534759 0.350638 0.711365 0.023 Uiso calc U . R 1 . .
C C9 0.6468(3) 0.36318(19) 0.83161(13) 0.0187(4) Uani d . . . 1 . .
C C10 0.6007(3) 0.4478(2) 0.90300(13) 0.0188(4) Uani d . . . 1 . .
H H9 0.445286 0.444222 0.908914 0.023 Uiso calc U . R 1 . .
C C11 0.6995(3) 0.3865(2) 0.97984(13) 0.0196(4) Uani d . . . 1 . .
H H10 0.602427 0.400744 1.024851 0.023 Uiso calc U . R 1 . .
C C12 0.9213(3) 0.4323(2) 1.00945(14) 0.0221(5) Uani d . . . 1 . .
H H18 0.982119 0.478089 0.963991 0.027 Uiso calc U . R 1 . .
C C13 0.8954(4) 0.5189(2) 1.07995(14) 0.0282(5) Uani d . . . 1 . .
H H2 0.845257 0.474944 1.126715 0.042 Uiso calc U . R 1 . .
H H23 0.793329 0.581174 1.063843 0.042 Uiso calc U . R 1 . .
H H22 1.030979 0.556327 1.09452 0.042 Uiso calc U . R 1 . .
C C14 0.8809(4) 0.6805(2) 0.44804(16) 0.0313(5) Uani d . . . 1 . .
H H3 0.797621 0.734312 0.412469 0.047 Uiso calc U . R 1 . .
H H4 1.030455 0.691344 0.438494 0.047 Uiso calc U . R 1 . .
H H39 0.854865 0.699055 0.504731 0.047 Uiso calc U . R 1 . .
C C15 0.5084(3) 0.6181(2) 0.80929(13) 0.0197(4) Uani d . . . 1 . .
C C16 0.6497(3) 0.57782(19) 0.88381(13) 0.0186(4) Uani d . . . 1 . .
H H25 0.799699 0.586085 0.871481 0.022 Uiso calc U . R 1 . .
H H24 0.62214 0.62904 0.931147 0.022 Uiso calc U . R 1 . .
C C17 0.6793(3) 0.2535(2) 0.95607(13) 0.0208(4) Uani d . . . 1 . .
C C18 0.5955(3) 0.2418(2) 0.86877(13) 0.0216(4) Uani d . . . 1 . .
H H11 0.442213 0.226895 0.866262 0.026 Uiso calc U . R 1 . .
H H12 0.66657 0.175824 0.840622 0.026 Uiso calc U . R 1 . .
C C19 0.8795(3) 0.3602(2) 0.80991(13) 0.0213(4) Uani d . . . 1 . .
H H13 0.964304 0.327366 0.855627 0.032 Uiso calc U . R 1 . .
H H14 0.92693 0.441709 0.798239 0.032 Uiso calc U . R 1 . .
H H15 0.895337 0.309474 0.762077 0.032 Uiso calc U . R 1 . .
C C20 1.0770(4) 0.3340(2) 1.03514(16) 0.0306(5) Uani d . . . 1 . .
H H21 1.209607 0.370618 1.054544 0.046 Uiso calc U . R 1 . .
H H20 1.102263 0.282111 0.988677 0.046 Uiso calc U . R 1 . .
H H19 1.019021 0.286243 1.078698 0.046 Uiso calc U . R 1 . .
C C21 0.5680(3) 0.7492(2) 0.79237(14) 0.0237(5) Uani d . . . 1 . .
C C22 0.7685(4) 0.7765(2) 0.75006(15) 0.0290(5) Uani d . . . 1 . .
H H26 0.750354 0.75583 0.69251 0.043 Uiso calc U . R 1 . .
H H27 0.884009 0.72929 0.774822 0.043 Uiso calc U . R 1 . .
H H28 0.801058 0.862123 0.755464 0.043 Uiso calc U . R 1 . .
C C23 0.1891(3) 0.5397(2) 0.65233(14) 0.0259(5) Uani d . . . 1 . .
H H32 0.12008 0.577614 0.604716 0.039 Uiso calc U . R 1 . .
H H33 0.122978 0.567513 0.70143 0.039 Uiso calc U . R 1 . .
H H31 0.175041 0.452413 0.647997 0.039 Uiso calc U . R 1 . .
C C24 0.5066(3) 0.5845(2) 0.34934(14) 0.0251(5) Uani d . . . 1 . .
C C25 0.6826(4) 0.5730(2) 0.29103(14) 0.0292(5) Uani d . . . 1 . .
H H36 0.724276 0.652716 0.270698 0.035 Uiso calc U . R 1 . .
H H37 0.639754 0.521638 0.244323 0.035 Uiso calc U . R 1 . .

loop_
_atom_site_aniso_label
_atom_site_aniso_U_11
_atom_site_aniso_U_22
_atom_site_aniso_U_33
_atom_site_aniso_U_12
_atom_site_aniso_U_13
_atom_site_aniso_U_23
O1 0.0257(7) 0.0257(8) 0.0206(8) 0.0017(6) 0.0005(6) 0.0062(7)
O2 0.0169(7) 0.0308(9) 0.0189(8) 0.0031(6) 0.0000(5) -0.0023(7)
O3 0.0416(10) 0.0249(9) 0.0374(10) 0.0078(8) 0.0030(8) 0.0016(8)
O4 0.0225(8) 0.0581(12) 0.0266(9) -0.0002(8) -0.0035(6) 0.0110(8)
C1 0.0277(11) 0.0356(14) 0.0302(13) 0.0043(10) 0.0060(9) -0.0038(11)
C2 0.0202(10) 0.0363(14) 0.0231(12) 0.0055(9) -0.0002(8) 0.0017(10)
C3 0.0237(10) 0.0293(12) 0.0187(11) -0.0001(9) -0.0012(8) 0.0019(9)
C4 0.0200(10) 0.0350(13) 0.0192(11) 0.0036(8) -0.0001(8) 0.0041(10)
C5 0.0205(10) 0.0349(13) 0.0167(10) 0.0051(9) -0.0006(8) 0.0022(9)
C6 0.0203(10) 0.0257(11) 0.0151(10) 0.0025(8) -0.0013(7) 0.0030(9)
C7 0.0158(9) 0.0232(11) 0.0166(10) 0.0021(8) -0.0007(7) 0.0015(9)
C8 0.0185(9) 0.0231(11) 0.0157(10) 0.0006(8) -0.0013(7) 0.0004(9)
C9 0.0176(9) 0.0212(10) 0.0171(10) 0.0009(8) -0.0015(7) 0.0009(9)
C10 0.0153(9) 0.0247(11) 0.0160(10) 0.0015(8) -0.0012(7) 0.0005(8)
C11 0.0178(9) 0.0246(11) 0.0162(10) 0.0009(8) -0.0006(7) 0.0028(8)
C12 0.0190(9) 0.0282(12) 0.0187(11) -0.0015(8) -0.0032(8) 0.0028(9)
C13 0.0278(11) 0.0325(13) 0.0241(12) -0.0061(9) -0.0011(9) -0.0023(10)
C14 0.0228(10) 0.0404(15) 0.0304(13) -0.0020(10) -0.0042(9) -0.0012(11)
C15 0.0167(9) 0.0240(11) 0.0183(10) 0.0014(8) -0.0014(7) 0.0014(9)
C16 0.0167(9) 0.0224(11) 0.0165(10) 0.0004(8) -0.0026(7) -0.0012(8)
C17 0.0166(9) 0.0275(12) 0.0184(11) -0.0004(8) 0.0021(7) 0.0009(9)
C18 0.0215(9) 0.0241(11) 0.0189(11) -0.0003(8) -0.0025(8) 0.0006(9)
C19 0.0195(9) 0.0256(11) 0.0185(10) 0.0038(8) -0.0002(8) 0.0004(9)
C20 0.0221(10) 0.0345(13) 0.0344(13) 0.0012(9) -0.0090(9) 0.0020(11)
C21 0.0271(10) 0.0248(12) 0.0186(11) 0.0021(9) -0.0051(8) 0.0014(9)
C22 0.0327(12) 0.0271(12) 0.0271(12) -0.0052(9) 0.0006(9) 0.0027(10)
C23 0.0187(10) 0.0385(14) 0.0202(11) 0.0025(9) -0.0029(8) 0.0033(10)
C24 0.0221(10) 0.0333(13) 0.0199(11) -0.0057(9) -0.0005(8) 0.0007(10)
C25 0.0299(11) 0.0374(14) 0.0205(11) -0.0030(10) 0.0030(9) -0.0016(10)

loop_
_atom_type_symbol
_atom_type_description
_atom_type_scat_dispersion_real
_atom_type_scat_dispersion_imag
_atom_type_scat_source
C C 0.0181 0.0091 'International Tables Vol C Tables 4.2.6.8 and 6.1.1.4'
H H 0.0000 0.0000 'International Tables Vol C Tables 4.2.6.8 and 6.1.1.4'
O O 0.0492 0.0322 'International Tables Vol C Tables 4.2.6.8 and 6.1.1.4'

loop_
_geom_angle_atom_site_label_1
_geom_angle_atom_site_label_2
_geom_angle_atom_site_label_3
_geom_angle_site_symmetry_1
_geom_angle_site_symmetry_3
_geom_angle
_geom_angle_publ_flag
C15 O2 H2A . . 109.5 ?
C25 C1 C2 . . 104.08(19) ?
C25 C1 H38 . . 110.9 ?
C2 C1 H38 . . 110.9 ?
C25 C1 H1 . . 110.9 ?
C2 C1 H1 . . 110.9 ?
H38 C1 H1 . . 109.0 ?
C14 C2 C3 . . 111.82(19) ?
C14 C2 C1 . . 111.5(2) ?
C3 C2 C1 . . 101.52(18) ?
C14 C2 H5 . . 110.6 ?
C3 C2 H5 . . 110.6 ?
C1 C2 H5 . . 110.6 ?
C24 C3 C4 . . 114.13(19) ?
C24 C3 C2 . . 101.73(18) ?
C4 C3 C2 . . 119.15(19) ?
C24 C3 H6 . . 107.0 ?
C4 C3 H6 . . 107.0 ?
C2 C3 H6 . . 107.0 ?
C3 C4 C5 . . 112.73(18) ?
C3 C4 H35 . . 109.0 ?
C5 C4 H35 . . 109.0 ?
C3 C4 H34 . . 109.0 ?
C5 C4 H34 . . 109.0 ?
H35 C4 H34 . . 107.8 ?
C4 C5 C6 . . 114.18(17) ?
C4 C5 H7 . . 108.7 ?
C6 C5 H7 . . 108.7 ?
C4 C5 H8 . . 108.7 ?
C6 C5 H8 . . 108.7 ?
H7 C5 H8 . . 107.6 ?
C23 C6 C5 . . 111.37(18) ?
C23 C6 C7 . . 114.45(18) ?
C5 C6 C7 . . 109.70(16) ?
C23 C6 H30 . . 107.0 ?
C5 C6 H30 . . 107.0 ?
C7 C6 H30 . . 107.0 ?
C8 C7 C15 . . 111.29(17) ?
C8 C7 C6 . . 113.31(17) ?
C15 C7 C6 . . 114.09(17) ?
C8 C7 H29 . . 105.8 ?
C15 C7 H29 . . 105.8 ?
C6 C7 H29 . . 105.8 ?
C9 C8 C7 . . 111.53(16) ?
C9 C8 H17 . . 109.3 ?
C7 C8 H17 . . 109.3 ?
C9 C8 H16 . . 109.3 ?
C7 C8 H16 . . 109.3 ?
H17 C8 H16 . . 108.0 ?
C18 C9 C8 . . 115.92(17) ?
C18 C9 C19 . . 107.38(17) ?
C8 C9 C19 . . 111.12(17) ?
C18 C9 C10 . . 100.55(17) ?
C8 C9 C10 . . 107.62(17) ?
C19 C9 C10 . . 113.99(17) ?
C16 C10 C9 . . 112.04(18) ?
C16 C10 C11 . . 120.75(17) ?
C9 C10 C11 . . 105.71(16) ?
C16 C10 H9 . . 105.8 ?
C9 C10 H9 . . 105.8 ?
C11 C10 H9 . . 105.8 ?
C17 C11 C10 . . 100.93(16) ?
C17 C11 C12 . . 117.39(17) ?
C10 C11 C12 . . 116.25(18) ?
C17 C11 H10 . . 107.2 ?
C10 C11 H10 . . 107.2 ?
C12 C11 H10 . . 107.2 ?
C20 C12 C13 . . 109.43(19) ?
C20 C12 C11 . . 114.91(19) ?
C13 C12 C11 . . 108.65(18) ?
C20 C12 H18 . . 107.9 ?
C13 C12 H18 . . 107.9 ?
C11 C12 H18 . . 107.9 ?
C12 C13 H2 . . 109.5 ?
C12 C13 H23 . . 109.5 ?
H2 C13 H23 . . 109.5 ?
C12 C13 H22 . . 109.5 ?
H2 C13 H22 . . 109.5 ?
H23 C13 H22 . . 109.5 ?
C2 C14 H3 . . 109.5 ?
C2 C14 H4 . . 109.5 ?
H3 C14 H4 . . 109.5 ?
C2 C14 H39 . . 109.5 ?
H3 C14 H39 . . 109.5 ?
H4 C14 H39 . . 109.5 ?
O2 C15 C21 . . 109.48(17) ?
O2 C15 C7 . . 108.29(16) ?
C21 C15 C7 . . 112.78(18) ?
O2 C15 C16 . . 109.87(17) ?
C21 C15 C16 . . 106.17(16) ?
C7 C15 C16 . . 110.23(17) ?
C10 C16 C15 . . 108.81(16) ?
C10 C16 H25 . . 109.9 ?
C15 C16 H25 . . 109.9 ?
C10 C16 H24 . . 109.9 ?
C15 C16 H24 . . 109.9 ?
H25 C16 H24 . . 108.3 ?
O1 C17 C18 . . 124.4(2) ?
O1 C17 C11 . . 125.17(19) ?
C18 C17 C11 . . 110.29(18) ?
C17 C18 C9 . . 103.43(17) ?
C17 C18 H11 . . 111.1 ?
C9 C18 H11 . . 111.1 ?
C17 C18 H12 . . 111.1 ?
C9 C18 H12 . . 111.1 ?
H11 C18 H12 . . 109.0 ?
C9 C19 H13 . . 109.5 ?
C9 C19 H14 . . 109.5 ?
H13 C19 H14 . . 109.5 ?
C9 C19 H15 . . 109.5 ?
H13 C19 H15 . . 109.5 ?
H14 C19 H15 . . 109.5 ?
C12 C20 H21 . . 109.5 ?
C12 C20 H20 . . 109.5 ?
H21 C20 H20 . . 109.5 ?
C12 C20 H19 . . 109.5 ?
H21 C20 H19 . . 109.5 ?
H20 C20 H19 . . 109.5 ?
O3 C21 C22 . . 120.6(2) ?
O3 C21 C15 . . 119.7(2) ?
C22 C21 C15 . . 119.6(2) ?
C21 C22 H26 . . 109.5 ?
C21 C22 H27 . . 109.5 ?
H26 C22 H27 . . 109.5 ?
C21 C22 H28 . . 109.5 ?
H26 C22 H28 . . 109.5 ?
H27 C22 H28 . . 109.5 ?
C6 C23 H32 . . 109.5 ?
C6 C23 H33 . . 109.5 ?
H32 C23 H33 . . 109.5 ?
C6 C23 H31 . . 109.5 ?
H32 C23 H31 . . 109.5 ?
H33 C23 H31 . . 109.5 ?
O4 C24 C25 . . 125.6(2) ?
O4 C24 C3 . . 125.3(2) ?
C25 C24 C3 . . 109.08(19) ?
C24 C25 C1 . . 104.29(19) ?
C24 C25 H36 . . 110.9 ?
C1 C25 H36 . . 110.9 ?
C24 C25 H37 . . 110.9 ?
C1 C25 H37 . . 110.9 ?
H36 C25 H37 . . 108.9 ?

loop_
_geom_bond_atom_site_label_1
_geom_bond_atom_site_label_2
_geom_bond_site_symmetry_2
_geom_bond_distance
_geom_bond_publ_flag
O1 C17 . 1.218(3) ?
O2 C15 . 1.419(2) ?
O2 H2A . 0.77(3) ?
O3 C21 . 1.211(3) ?
O4 C24 . 1.213(3) ?
C1 C25 . 1.533(3) ?
C1 C2 . 1.548(3) ?
C1 H38 . 0.99 ?
C1 H1 . 0.99 ?
C2 C14 . 1.531(4) ?
C2 C3 . 1.540(3) ?
C2 H5 . 1.0 ?
C3 C24 . 1.520(3) ?
C3 C4 . 1.522(3) ?
C3 H6 . 1.0 ?
C4 C5 . 1.532(3) ?
C4 H35 . 0.99 ?
C4 H34 . 0.99 ?
C5 C6 . 1.537(3) ?
C5 H7 . 0.99 ?
C5 H8 . 0.99 ?
C6 C23 . 1.531(3) ?
C6 C7 . 1.553(3) ?
C6 H30 . 1.0 ?
C7 C8 . 1.542(3) ?
C7 C15 . 1.549(3) ?
C7 H29 . 1.0 ?
C8 C9 . 1.537(3) ?
C8 H17 . 0.99 ?
C8 H16 . 0.99 ?
C9 C18 . 1.528(3) ?
C9 C19 . 1.541(3) ?
C9 C10 . 1.548(3) ?
C10 C16 . 1.520(3) ?
C10 C11 . 1.551(3) ?
C10 H9 . 1.0 ?
C11 C17 . 1.538(3) ?
C11 C12 . 1.561(3) ?
C11 H10 . 1.0 ?
C12 C20 . 1.526(3) ?
C12 C13 . 1.527(3) ?
C12 H18 . 1.0 ?
C13 H2 . 0.98 ?
C13 H23 . 0.98 ?
C13 H22 . 0.98 ?
C14 H3 . 0.98 ?
C14 H4 . 0.98 ?
C14 H39 . 0.98 ?
C15 C21 . 1.539(3) ?
C15 C16 . 1.559(3) ?
C16 H25 . 0.99 ?
C16 H24 . 0.99 ?
C17 C18 . 1.521(3) ?
C18 H11 . 0.99 ?
C18 H12 . 0.99 ?
C19 H13 . 0.98 ?
C19 H14 . 0.98 ?
C19 H15 . 0.98 ?
C20 H21 . 0.98 ?
C20 H20 . 0.98 ?
C20 H19 . 0.98 ?
C21 C22 . 1.514(3) ?
C22 H26 . 0.98 ?
C22 H27 . 0.98 ?
C22 H28 . 0.98 ?
C23 H32 . 0.98 ?
C23 H33 . 0.98 ?
C23 H31 . 0.98 ?
C24 C25 . 1.515(3) ?
C25 H36 . 0.99 ?
C25 H37 . 0.99 ?

loop_
_geom_hbond_atom_site_label_D
_geom_hbond_atom_site_label_H
_geom_hbond_atom_site_label_A
_geom_hbond_site_symmetry_A
_geom_hbond_distance_DH
_geom_hbond_distance_HA
_geom_hbond_distance_DA
_geom_hbond_angle_DHA
_geom_hbond_publ_flag
O2 H2A O1 2_657 0.77 2.15 2.881(2) 158.1 ?
C16 H24 O1 2_657 0.99 2.49 3.219(3) 129.8 ?
C25 H37 O3 2_646 0.99 2.43 3.335(3) 152.2 ?

loop_
_geom_torsion_atom_site_label_1
_geom_torsion_atom_site_label_2
_geom_torsion_atom_site_label_3
_geom_torsion_atom_site_label_4
_geom_torsion_site_symmetry_1
_geom_torsion_site_symmetry_2
_geom_torsion_site_symmetry_3
_geom_torsion_site_symmetry_4
_geom_torsion
_geom_torsion_publ_flag
C25 C1 C2 C14 . . . . -77.3(2) ?
C25 C1 C2 C3 . . . . 41.9(2) ?
C14 C2 C3 C24 . . . . 77.4(2) ?
C1 C2 C3 C24 . . . . -41.6(2) ?
C14 C2 C3 C4 . . . . -49.0(3) ?
C1 C2 C3 C4 . . . . -168.0(2) ?
C24 C3 C4 C5 . . . . 179.5(2) ?
C2 C3 C4 C5 . . . . -60.2(3) ?
C3 C4 C5 C6 . . . . 178.92(19) ?
C4 C5 C6 C23 . . . . 65.0(3) ?
C4 C5 C6 C7 . . . . -167.26(19) ?
C23 C6 C7 C8 . . . . 49.2(3) ?
C5 C6 C7 C8 . . . . -76.8(2) ?
C23 C6 C7 C15 . . . . -79.5(2) ?
C5 C6 C7 C15 . . . . 154.51(18) ?
C15 C7 C8 C9 . . . . -56.5(2) ?
C6 C7 C8 C9 . . . . 173.38(17) ?
C7 C8 C9 C18 . . . . 169.06(18) ?
C7 C8 C9 C19 . . . . -68.0(2) ?
C7 C8 C9 C10 . . . . 57.5(2) ?
C18 C9 C10 C16 . . . . 177.23(15) ?
C8 C9 C10 C16 . . . . -61.1(2) ?
C19 C9 C10 C16 . . . . 62.7(2) ?
C18 C9 C10 C11 . . . . 43.85(19) ?
C8 C9 C10 C11 . . . . 165.57(16) ?
C19 C9 C10 C11 . . . . -70.7(2) ?
C16 C10 C11 C17 . . . . -158.59(18) ?
C9 C10 C11 C17 . . . . -30.21(19) ?
C16 C10 C11 C12 . . . . -30.4(3) ?
C9 C10 C11 C12 . . . . 97.9(2) ?
C17 C11 C12 C20 . . . . -17.3(3) ?
C10 C11 C12 C20 . . . . -136.9(2) ?
C17 C11 C12 C13 . . . . -140.3(2) ?
C10 C11 C12 C13 . . . . 100.2(2) ?
C8 C7 C15 O2 . . . . -65.2(2) ?
C6 C7 C15 O2 . . . . 64.6(2) ?
C8 C7 C15 C21 . . . . 173.52(16) ?
C6 C7 C15 C21 . . . . -56.7(2) ?
C8 C7 C15 C16 . . . . 55.1(2) ?
C6 C7 C15 C16 . . . . -175.20(17) ?
C9 C10 C16 C15 . . . . 61.1(2) ?
C11 C10 C16 C15 . . . . -173.42(17) ?
O2 C15 C16 C10 . . . . 62.5(2) ?
C21 C15 C16 C10 . . . . -179.18(16) ?
C7 C15 C16 C10 . . . . -56.7(2) ?
C10 C11 C17 O1 . . . . -170.7(2) ?
C12 C11 C17 O1 . . . . 61.9(3) ?
C10 C11 C17 C18 . . . . 5.4(2) ?
C12 C11 C17 C18 . . . . -122.0(2) ?
O1 C17 C18 C9 . . . . -162.5(2) ?
C11 C17 C18 C9 . . . . 21.4(2) ?
C8 C9 C18 C17 . . . . -154.37(17) ?
C19 C9 C18 C17 . . . . 80.7(2) ?
C10 C9 C18 C17 . . . . -38.71(19) ?
O2 C15 C21 O3 . . . . 18.2(3) ?
C7 C15 C21 O3 . . . . 138.8(2) ?
C16 C15 C21 O3 . . . . -100.4(2) ?
O2 C15 C21 C22 . . . . -164.32(18) ?
C7 C15 C21 C22 . . . . -43.7(2) ?
C16 C15 C21 C22 . . . . 77.1(2) ?
C4 C3 C24 O4 . . . . -20.4(3) ?
C2 C3 C24 O4 . . . . -150.0(2) ?
C4 C3 C24 C25 . . . . 156.8(2) ?
C2 C3 C24 C25 . . . . 27.1(3) ?
O4 C24 C25 C1 . . . . 175.8(2) ?
C3 C24 C25 C1 . . . . -1.3(3) ?
C2 C1 C25 C24 . . . . -25.1(3) ?
